data_7130052
loop_
_publ_author_name
'Wu, Yu'
'Wu, Feng-Wei'
'Zhou, Kun'
'Li, Yiming'
'Chen, Lei'
'Wang, Shuang'
'Xu, Zhen-Yuan'
'Lou, Shao-Jie'
'Xu, Dan-Qian'

_publ_section_title
;
 Rapid access to 9-arylfluorene and spirobifluorene through Pd-catalysed
 C--H arylation/deaminative annulation
;
_journal_name_full 'Chemical Communications'
_journal_paper_doi 10.1039/D2CC01355J
_journal_year 2022
_chemical_formula_moiety 'C19 H12 Cl2'
_chemical_formula_sum 'C19 H12 Cl2'
_chemical_formula_weight 311.19
_space_group_crystal_system orthorhombic
_space_group_IT_number 61
_space_group_name_Hall '-P 2ac 2ab'
_space_group_name_H-M_alt 'P b c a'
_atom_sites_solution_hydrogens geom
_atom_sites_solution_primary dual
_audit_creation_date 2021-10-28
_audit_creation_method
;
Olex2 1.5
(compiled 2021.10.07 svn.r9718050b for OlexSys, GUI svn.r6410)
;
_audit_update_record
;
2022-02-23 deposited with the CCDC.	2022-04-22 downloaded from the CCDC.
;
_cell_angle_alpha 90
_cell_angle_beta 90
_cell_angle_gamma 90
_cell_formula_units_Z 8
_cell_length_a 12.0130(14)
_cell_length_b 6.5987(7)
_cell_length_c 36.445(4)
_cell_measurement_reflns_used 9026
_cell_measurement_temperature 193.00
_cell_measurement_theta_max 59.81
_cell_measurement_theta_min 3.83
_cell_volume 2889.0(6)
_computing_cell_refinement 'SAINT V8.40B (Bruker, 2019)'
_computing_data_collection 'Bruker BIS V6.2.14'
_computing_data_reduction 'SAINT V8.40B (Bruker, 2019)'
_computing_molecular_graphics 'Olex2 1.5 (Dolomanov et al., 2009)'
_computing_publication_material 'Olex2 1.5 (Dolomanov et al., 2009)'
_computing_structure_refinement 'SHELXL 2018/3 (Sheldrick, 2015)'
_computing_structure_solution 'SHELXT 2018/2 (Sheldrick, 2018)'
_diffrn_ambient_temperature 193.00
_diffrn_detector CPAD
_diffrn_detector_area_resol_mean 7.41
_diffrn_detector_type 'Bruker PHOTON III'
_diffrn_measured_fraction_theta_full 0.992
_diffrn_measured_fraction_theta_max 0.979
_diffrn_measurement_device 'three-circle diffractometer'
_diffrn_measurement_device_type 'Bruker D8 VENTURE Metaljet PHOTON II'
_diffrn_measurement_method '\w and \f shutterless scans'
_diffrn_measurement_specimen_support 'nylon loop'
_diffrn_radiation_monochromator 'Helios Multi-layer Optic'
_diffrn_radiation_probe x-ray
_diffrn_radiation_type GaK\a
_diffrn_radiation_wavelength 1.34139
_diffrn_reflns_av_R_equivalents 0.0701
_diffrn_reflns_av_unetI/netI 0.0550
_diffrn_reflns_Laue_measured_fraction_full 0.992
_diffrn_reflns_Laue_measured_fraction_max 0.979
_diffrn_reflns_limit_h_max 10
_diffrn_reflns_limit_h_min -15
_diffrn_reflns_limit_k_max 8
_diffrn_reflns_limit_k_min -8
_diffrn_reflns_limit_l_max 46
_diffrn_reflns_limit_l_min -44
_diffrn_reflns_number 17413
_diffrn_reflns_point_group_measured_fraction_full 0.992
_diffrn_reflns_point_group_measured_fraction_max 0.979
_diffrn_reflns_theta_full 53.594
_diffrn_reflns_theta_max 60.238
_diffrn_reflns_theta_min 5.301
_diffrn_source MetalJet
_diffrn_source_current 2.86
_diffrn_source_power 0.19937059999999998
_diffrn_source_type 'Liquid Metal source'
_diffrn_source_voltage 69.71
_diffrn_standards_number 0
_exptl_absorpt_coefficient_mu 2.608
_exptl_absorpt_correction_T_max 0.6584
_exptl_absorpt_correction_T_min 0.5514
_exptl_absorpt_correction_type multi-scan
_exptl_absorpt_process_details
;
SADABS-2016/2 (Bruker,2016/2) was used for absorption correction.
wR2(int) was 0.1321 before and 0.1200 after correction.
The Ratio of minimum to maximum transmission is 0.8375.
The \l/2 correction factor is Not present.
;
_exptl_crystal_density_diffrn 1.431
_exptl_crystal_description block
_exptl_crystal_F_000 1280
_exptl_crystal_size_max 0.12
_exptl_crystal_size_mid 0.1
_exptl_crystal_size_min 0.1
_refine_diff_density_max 0.273
_refine_diff_density_min -0.363
_refine_diff_density_rms 0.074
_refine_ls_extinction_method none
_refine_ls_goodness_of_fit_ref 1.081
_refine_ls_hydrogen_treatment constr
_refine_ls_matrix_type full
_refine_ls_number_parameters 190
_refine_ls_number_reflns 3220
_refine_ls_number_restraints 0
_refine_ls_restrained_S_all 1.081
_refine_ls_R_factor_all 0.0672
_refine_ls_R_factor_gt 0.0516
_refine_ls_shift/su_max 0.001
_refine_ls_shift/su_mean 0.000
_refine_ls_structure_factor_coef Fsqd
_refine_ls_weighting_details 'w=1/[\s^2^(Fo^2^)+(0.0971P)^2^+0.0851P] where P=(Fo^2^+2Fc^2^)/3'
_refine_ls_weighting_scheme calc
_refine_ls_wR_factor_gt 0.1414
_refine_ls_wR_factor_ref 0.1536
_reflns_Friedel_coverage 0.000
_reflns_number_gt 2495
_reflns_number_total 3220
_reflns_threshold_expression 'I > 2\s(I)'
_cod_data_source_file d2cc01355j2.cif
_cod_data_source_block a
_cod_depositor_comments
;
The following automatic conversions were performed:

data item '_diffrn_radiation_probe' value 'X-ray' was changed to
'x-ray' in accordance with the
/home/data/users/saulius/crontab/automatic-downloads/rss-feeds/RSC/lib/dictionaries/cif_core.dic
dictionary named 'cif_core.dic' version 2.4.2 last updated on
2011-04-26.

Automatic conversion script
Id: cif_fix_values 7556 2019-12-06 15:28:31Z antanas 
;
_cod_original_cell_volume 2889.0(5)
_cod_database_code 7130052
_shelx_shelxl_version_number 2018/3
_shelx_space_group_comment
;
The symmetry employed for this shelxl refinement is uniquely defined
by the following loop, which should always be used as a source of
symmetry information in preference to the above space-group names.
They are only intended as comments.
;
_shelx_estimated_absorpt_t_max 0.780
_shelx_estimated_absorpt_t_min 0.745
_olex2_refinement_description
;
1. Fixed Uiso
 At 1.2 times of:
  All C(H) groups
2.a Ternary CH refined with riding coordinates:
 C7(H7)
2.b Aromatic/amide H refined with riding coordinates:
 C3(H3), C12(H12), C15(H15), C1(H1), C9(H9), C19(H19), C11(H11), C16(H16),
 C10(H10), C17(H17), C18(H18)
;
_olex2_submission_special_instructions 'No special instructions were received'

loop_
_space_group_symop_operation_xyz
'x, y, z'
'-x+1/2, -y, z+1/2'
'-x, y+1/2, -z+1/2'
'x+1/2, -y+1/2, -z'
'-x, -y, -z'
'x-1/2, y, -z-1/2'
'x, -y-1/2, z-1/2'
'-x-1/2, y-1/2, z'

loop_
_atom_site_label
_atom_site_type_symbol
_atom_site_fract_x
_atom_site_fract_y
_atom_site_fract_z
_atom_site_U_iso_or_equiv
_atom_site_adp_type
_atom_site_occupancy
_atom_site_site_symmetry_order
_atom_site_calc_flag
_atom_site_refinement_flags_posn
_atom_site_refinement_flags_adp
_atom_site_refinement_flags_occupancy
_atom_site_disorder_assembly
_atom_site_disorder_group
Cl2 Cl 0.66651(4) 0.03656(10) 0.66709(2) 0.0445(2) Uani 1 1 d . . . . .
Cl1 Cl 0.66408(4) -0.16468(9) 0.52435(2) 0.0468(2) Uani 1 1 d . . . . .
C14 C 0.46077(15) 0.3734(3) 0.67379(5) 0.0299(4) Uani 1 1 d . . . . .
C3 C 0.55720(15) 0.1646(3) 0.55032(5) 0.0325(4) Uani 1 1 d . . . . .
H3 H 0.533984 0.189393 0.525809 0.039 Uiso 1 1 calc R U . . .
C5 C 0.56209(14) 0.2602(3) 0.61497(5) 0.0294(4) Uani 1 1 d . . . . .
C7 C 0.52557(14) 0.4320(3) 0.63981(5) 0.0297(4) Uani 1 1 d . . . . .
H7 H 0.593226 0.509048 0.647628 0.036 Uiso 1 1 calc R U . . .
C13 C 0.46195(14) 0.4822(3) 0.57786(5) 0.0293(4) Uani 1 1 d . . . . .
C4 C 0.52807(14) 0.2945(3) 0.57872(5) 0.0295(4) Uani 1 1 d . . . . .
C8 C 0.45949(14) 0.5635(3) 0.61327(5) 0.0291(4) Uani 1 1 d . . . . .
C12 C 0.40695(15) 0.5780(3) 0.54906(5) 0.0331(4) Uani 1 1 d . . . . .
H12 H 0.409379 0.523682 0.524935 0.040 Uiso 1 1 calc R U . . .
C15 C 0.36594(16) 0.2554(3) 0.67138(5) 0.0350(4) Uani 1 1 d . . . . .
H15 H 0.342455 0.205987 0.648150 0.042 Uiso 1 1 calc R U . . .
C1 C 0.65516(14) -0.0439(3) 0.59463(6) 0.0347(5) Uani 1 1 d . . . . .
H1 H 0.698408 -0.160817 0.599900 0.042 Uiso 1 1 calc R U . . .
C2 C 0.62137(15) -0.0024(3) 0.55916(5) 0.0352(5) Uani 1 1 d . . . . .
C9 C 0.40105(15) 0.7390(3) 0.62055(5) 0.0335(4) Uani 1 1 d . . . . .
H9 H 0.398781 0.793953 0.644637 0.040 Uiso 1 1 calc R U . . .
C19 C 0.49240(16) 0.4441(4) 0.70801(5) 0.0408(5) Uani 1 1 d . . . . .
H19 H 0.557045 0.526196 0.710167 0.049 Uiso 1 1 calc R U . . .
C6 C 0.62433(14) 0.0899(3) 0.62254(5) 0.0327(4) Uani 1 1 d . . . . .
C11 C 0.34890(15) 0.7537(3) 0.55636(6) 0.0371(5) Uani 1 1 d . . . . .
H11 H 0.310764 0.820948 0.537042 0.045 Uiso 1 1 calc R U . . .
C16 C 0.30503(18) 0.2086(3) 0.70236(6) 0.0431(5) Uani 1 1 d . . . . .
H16 H 0.240416 0.126390 0.700323 0.052 Uiso 1 1 calc R U . . .
C10 C 0.34546(15) 0.8337(3) 0.59171(6) 0.0366(5) Uani 1 1 d . . . . .
H10 H 0.304649 0.954427 0.596209 0.044 Uiso 1 1 calc R U . . .
C17 C 0.33752(17) 0.2809(4) 0.73636(6) 0.0450(6) Uani 1 1 d . . . . .
H17 H 0.294935 0.249760 0.757593 0.054 Uiso 1 1 calc R U . . .
C18 C 0.43140(18) 0.3974(4) 0.73922(6) 0.0483(6) Uani 1 1 d . . . . .
H18 H 0.454732 0.446112 0.762506 0.058 Uiso 1 1 calc R U . . .

loop_
_atom_site_aniso_label
_atom_site_aniso_U_11
_atom_site_aniso_U_22
_atom_site_aniso_U_33
_atom_site_aniso_U_23
_atom_site_aniso_U_13
_atom_site_aniso_U_12
Cl2 0.0437(3) 0.0547(4) 0.0352(3) 0.0102(2) -0.00231(18) 0.0111(2)
Cl1 0.0499(3) 0.0456(4) 0.0450(4) -0.0107(2) 0.0056(2) 0.0119(2)
C14 0.0329(9) 0.0300(11) 0.0268(9) -0.0003(8) -0.0017(7) 0.0025(8)
C3 0.0338(10) 0.0335(11) 0.0301(10) 0.0006(8) 0.0035(7) 0.0011(8)
C5 0.0251(8) 0.0321(10) 0.0311(9) 0.0028(8) 0.0032(7) -0.0011(7)
C7 0.0286(8) 0.0305(10) 0.0300(10) -0.0005(8) -0.0024(7) -0.0031(7)
C13 0.0303(9) 0.0276(10) 0.0300(9) 0.0007(8) 0.0024(7) -0.0022(7)
C4 0.0274(9) 0.0308(10) 0.0304(9) 0.0015(8) 0.0034(7) -0.0014(7)
C8 0.0286(8) 0.0275(10) 0.0312(9) 0.0016(8) 0.0004(7) -0.0037(8)
C12 0.0363(9) 0.0349(11) 0.0281(10) 0.0025(8) 0.0005(7) -0.0002(8)
C15 0.0384(10) 0.0326(11) 0.0342(10) -0.0019(8) -0.0010(8) -0.0041(9)
C1 0.0307(10) 0.0319(11) 0.0416(11) 0.0034(9) 0.0050(7) 0.0034(8)
C2 0.0332(10) 0.0349(11) 0.0375(11) -0.0031(9) 0.0079(8) 0.0016(8)
C9 0.0367(10) 0.0300(10) 0.0339(10) -0.0030(8) 0.0010(8) -0.0020(8)
C19 0.0413(11) 0.0492(13) 0.0320(11) -0.0062(10) -0.0050(8) -0.0028(9)
C6 0.0293(9) 0.0365(11) 0.0322(10) 0.0066(9) 0.0013(7) -0.0018(8)
C11 0.0400(10) 0.0344(12) 0.0369(11) 0.0078(9) -0.0025(8) 0.0014(9)
C16 0.0438(11) 0.0384(12) 0.0473(12) 0.0077(10) 0.0061(9) -0.0038(10)
C10 0.0403(11) 0.0272(11) 0.0423(11) 0.0006(9) 0.0009(8) 0.0024(8)
C17 0.0527(13) 0.0477(14) 0.0345(11) 0.0139(10) 0.0080(9) 0.0104(10)
C18 0.0576(13) 0.0611(15) 0.0264(10) -0.0009(10) -0.0039(9) 0.0073(11)

loop_
_atom_type_symbol
_atom_type_description
_atom_type_scat_dispersion_real
_atom_type_scat_dispersion_imag
_atom_type_scat_source
C C 0.0137 0.0067 'International Tables Vol C Tables 4.2.6.8 and 6.1.1.4'
H H 0.0000 0.0000 'International Tables Vol C Tables 4.2.6.8 and 6.1.1.4'
Cl Cl 0.3281 0.5435 'International Tables Vol C Tables 4.2.6.8 and 6.1.1.4'

loop_
_geom_angle_atom_site_label_1
_geom_angle_atom_site_label_2
_geom_angle_atom_site_label_3
_geom_angle
_geom_angle_site_symmetry_1
_geom_angle_site_symmetry_3
_geom_angle_publ_flag
C15 C14 C7 121.06(16) . . ?
C15 C14 C19 118.24(17) . . ?
C19 C14 C7 120.64(17) . . ?
C4 C3 H3 121.4 . . ?
C2 C3 H3 121.4 . . ?
C2 C3 C4 117.28(17) . . ?
C4 C5 C7 110.96(16) . . ?
C6 C5 C7 130.37(17) . . ?
C6 C5 C4 118.60(18) . . ?
C14 C7 C5 116.50(16) . . ?
C14 C7 H7 108.4 . . ?
C14 C7 C8 113.42(14) . . ?
C5 C7 H7 108.4 . . ?
C5 C7 C8 101.41(15) . . ?
C8 C7 H7 108.4 . . ?
C8 C13 C4 108.35(15) . . ?
C12 C13 C4 130.89(17) . . ?
C12 C13 C8 120.76(17) . . ?
C3 C4 C5 121.98(17) . . ?
C3 C4 C13 129.75(16) . . ?
C5 C4 C13 108.27(16) . . ?
C13 C8 C7 110.89(15) . . ?
C9 C8 C7 128.40(17) . . ?
C9 C8 C13 120.70(17) . . ?
C13 C12 H12 120.8 . . ?
C11 C12 C13 118.46(18) . . ?
C11 C12 H12 120.8 . . ?
C14 C15 H15 119.6 . . ?
C16 C15 C14 120.71(19) . . ?
C16 C15 H15 119.6 . . ?
C2 C1 H1 120.7 . . ?
C2 C1 C6 118.56(18) . . ?
C6 C1 H1 120.7 . . ?
C3 C2 Cl1 119.04(15) . . ?
C1 C2 Cl1 118.28(15) . . ?
C1 C2 C3 122.66(18) . . ?
C8 C9 H9 120.8 . . ?
C8 C9 C10 118.34(18) . . ?
C10 C9 H9 120.8 . . ?
C14 C19 H19 119.4 . . ?
C14 C19 C18 121.2(2) . . ?
C18 C19 H19 119.4 . . ?
C5 C6 Cl2 120.71(15) . . ?
C5 C6 C1 120.89(18) . . ?
C1 C6 Cl2 118.40(15) . . ?
C12 C11 H11 119.6 . . ?
C12 C11 C10 120.80(18) . . ?
C10 C11 H11 119.6 . . ?
C15 C16 H16 119.8 . . ?
C15 C16 C17 120.4(2) . . ?
C17 C16 H16 119.8 . . ?
C9 C10 H10 119.5 . . ?
C11 C10 C9 120.93(19) . . ?
C11 C10 H10 119.5 . . ?
C16 C17 H17 120.2 . . ?
C18 C17 C16 119.59(19) . . ?
C18 C17 H17 120.2 . . ?
C19 C18 H18 120.1 . . ?
C17 C18 C19 119.9(2) . . ?
C17 C18 H18 120.1 . . ?

loop_
_geom_bond_atom_site_label_1
_geom_bond_atom_site_label_2
_geom_bond_distance
_geom_bond_site_symmetry_2
_geom_bond_publ_flag
Cl2 C6 1.7368(19) . ?
Cl1 C2 1.7379(19) . ?
C14 C7 1.513(2) . ?
C14 C15 1.382(3) . ?
C14 C19 1.385(3) . ?
C3 H3 0.9500 . ?
C3 C4 1.389(2) . ?
C3 C2 1.382(3) . ?
C5 C7 1.516(3) . ?
C5 C4 1.401(2) . ?
C5 C6 1.378(3) . ?
C7 H7 1.0000 . ?
C7 C8 1.523(2) . ?
C13 C4 1.472(2) . ?
C13 C8 1.398(3) . ?
C13 C12 1.392(2) . ?
C8 C9 1.380(3) . ?
C12 H12 0.9500 . ?
C12 C11 1.378(3) . ?
C15 H15 0.9500 . ?
C15 C16 1.380(3) . ?
C1 H1 0.9500 . ?
C1 C2 1.382(3) . ?
C1 C6 1.397(3) . ?
C9 H9 0.9500 . ?
C9 C10 1.393(3) . ?
C19 H19 0.9500 . ?
C19 C18 1.388(3) . ?
C11 H11 0.9500 . ?
C11 C10 1.393(3) . ?
C16 H16 0.9500 . ?
C16 C17 1.384(3) . ?
C10 H10 0.9500 . ?
C17 H17 0.9500 . ?
C17 C18 1.369(3) . ?
C18 H18 0.9500 . ?

loop_
_geom_torsion_atom_site_label_1
_geom_torsion_atom_site_label_2
_geom_torsion_atom_site_label_3
_geom_torsion_atom_site_label_4
_geom_torsion
_geom_torsion_site_symmetry_1
_geom_torsion_site_symmetry_2
_geom_torsion_site_symmetry_3
_geom_torsion_site_symmetry_4
_geom_torsion_publ_flag
C14 C7 C8 C13 -127.88(17) . . . . ?
C14 C7 C8 C9 51.1(3) . . . . ?
C14 C15 C16 C17 0.6(3) . . . . ?
C14 C19 C18 C17 -0.6(4) . . . . ?
C5 C7 C8 C13 -2.18(19) . . . . ?
C5 C7 C8 C9 176.82(18) . . . . ?
C7 C14 C15 C16 -177.63(19) . . . . ?
C7 C14 C19 C18 177.67(19) . . . . ?
C7 C5 C4 C3 176.10(16) . . . . ?
C7 C5 C4 C13 -3.4(2) . . . . ?
C7 C5 C6 Cl2 4.4(3) . . . . ?
C7 C5 C6 C1 -175.50(18) . . . . ?
C7 C8 C9 C10 -179.43(17) . . . . ?
C13 C8 C9 C10 -0.5(3) . . . . ?
C13 C12 C11 C10 0.1(3) . . . . ?
C4 C3 C2 Cl1 -177.78(14) . . . . ?
C4 C3 C2 C1 0.9(3) . . . . ?
C4 C5 C7 C14 127.03(17) . . . . ?
C4 C5 C7 C8 3.40(19) . . . . ?
C4 C5 C6 Cl2 -178.68(14) . . . . ?
C4 C5 C6 C1 1.4(3) . . . . ?
C4 C13 C8 C7 0.3(2) . . . . ?
C4 C13 C8 C9 -178.79(16) . . . . ?
C4 C13 C12 C11 178.94(18) . . . . ?
C8 C13 C4 C3 -177.54(18) . . . . ?
C8 C13 C4 C5 1.9(2) . . . . ?
C8 C13 C12 C11 -0.8(3) . . . . ?
C8 C9 C10 C11 -0.2(3) . . . . ?
C12 C13 C4 C3 2.7(3) . . . . ?
C12 C13 C4 C5 -177.83(18) . . . . ?
C12 C13 C8 C7 -179.91(16) . . . . ?
C12 C13 C8 C9 1.0(3) . . . . ?
C12 C11 C10 C9 0.4(3) . . . . ?
C15 C14 C7 C5 -54.0(2) . . . . ?
C15 C14 C7 C8 63.2(2) . . . . ?
C15 C14 C19 C18 0.4(3) . . . . ?
C15 C16 C17 C18 -0.7(4) . . . . ?
C2 C3 C4 C5 0.3(3) . . . . ?
C2 C3 C4 C13 179.66(17) . . . . ?
C2 C1 C6 Cl2 179.75(14) . . . . ?
C2 C1 C6 C5 -0.3(3) . . . . ?
C19 C14 C7 C5 128.9(2) . . . . ?
C19 C14 C7 C8 -113.9(2) . . . . ?
C19 C14 C15 C16 -0.4(3) . . . . ?
C6 C5 C7 C14 -55.9(3) . . . . ?
C6 C5 C7 C8 -179.51(18) . . . . ?
C6 C5 C4 C3 -1.4(3) . . . . ?
C6 C5 C4 C13 179.11(16) . . . . ?
C6 C1 C2 Cl1 177.82(14) . . . . ?
C6 C1 C2 C3 -0.8(3) . . . . ?
C16 C17 C18 C19 0.8(4) . . . . ?
